data_7124997
loop_
_publ_author_name
'Hoerger, Christopher J.'
'La Pierre, Henry S.'
'Maron, Laurent'
'Scheurer, Andreas'
'Heinemann, Frank W.'
'Meyer, Karsten'

_publ_section_title
;
 Reductive disproportionation of nitric oxide mediated by low-valent
 uranium.
;
_journal_issue 72
_journal_name_full 'Chemical communications (Cambridge, England)'
_journal_page_first 10854
_journal_page_last 10857
_journal_paper_doi 10.1039/c6cc06095a
_journal_volume 52
_journal_year 2016
_chemical_formula_moiety 'C81 H105 O4 U'
_chemical_formula_sum 'C81 H105 O4 U'
_chemical_formula_weight 1380.68
_chemical_properties_physical Air-sensitive,Heat-sensitive
_space_group_IT_number 14
_space_group_name_Hall '-P 2ybc'
_space_group_name_H-M_alt 'P 1 21/c 1'
_symmetry_cell_setting monoclinic
_symmetry_space_group_name_Hall '-P 2ybc'
_symmetry_space_group_name_H-M 'P 1 21/c 1'
_atom_sites_solution_hydrogens geom
_atom_sites_solution_primary direct
_atom_sites_solution_secondary difmap
_audit_creation_method SHELXL-97
_audit_update_record
;
2016-05-02 deposited with the CCDC.
2016-08-05 downloaded from the CCDC.
;
_cell_angle_alpha 90.00
_cell_angle_beta 119.622(6)
_cell_angle_gamma 90.00
_cell_formula_units_Z 4
_cell_length_a 21.4453(13)
_cell_length_b 13.7404(11)
_cell_length_c 25.313(2)
_cell_measurement_reflns_used 280
_cell_measurement_temperature 150(2)
_cell_measurement_theta_max 20.00
_cell_measurement_theta_min 6.00
_cell_volume 6484.1(9)
_computing_cell_refinement 'EVALCCD (Duisenberg, 2003)'
_computing_data_collection 'COLLECT (Bruker-Nonius, 2002)'
_computing_data_reduction 'EVALCCD (Duisenberg, 2003)'
_computing_molecular_graphics 'SHELXTL 6.12 (Bruker AXS, 2002)'
_computing_publication_material 'SHELXTL 6.12 (Bruker AXS, 2002)'
_computing_structure_refinement 'SHELXTL 6.12 (Bruker AXS, 2002)'
_computing_structure_solution 'SHELXTL 6.12 (Bruker AXS, 2002)'
_diffrn_ambient_temperature 150(2)
_diffrn_detector_area_resol_mean 9
_diffrn_measured_fraction_theta_full 0.999
_diffrn_measured_fraction_theta_max 0.999
_diffrn_measurement_device_type 'Bruker-Nonius KappaCCD'
_diffrn_measurement_method
;
 \f- and \w-rotations with 1.40 \% and 63 sec per frame
;
_diffrn_radiation_monochromator graphite
_diffrn_radiation_source 'fine-focus sealed tube'
_diffrn_radiation_type MoK\a
_diffrn_radiation_wavelength 0.71073
_diffrn_reflns_av_R_equivalents 0.0704
_diffrn_reflns_av_sigmaI/netI 0.0354
_diffrn_reflns_limit_h_max 29
_diffrn_reflns_limit_h_min -29
_diffrn_reflns_limit_k_max 19
_diffrn_reflns_limit_k_min -19
_diffrn_reflns_limit_l_max 35
_diffrn_reflns_limit_l_min -35
_diffrn_reflns_number 194861
_diffrn_reflns_theta_full 29.50
_diffrn_reflns_theta_max 29.50
_diffrn_reflns_theta_min 2.86
_exptl_absorpt_coefficient_mu 2.556
_exptl_absorpt_correction_T_max 0.746
_exptl_absorpt_correction_T_min 0.583
_exptl_absorpt_correction_type multi-scan
_exptl_absorpt_process_details 'SADABS, Bruker-AXS, 2002'
_exptl_crystal_colour black
_exptl_crystal_density_diffrn 1.414
_exptl_crystal_density_method 'not measured'
_exptl_crystal_description prism
_exptl_crystal_F_000 2860
_exptl_crystal_recrystallization_method 'Re-crystallisation from solvent'
_exptl_crystal_size_max 0.28
_exptl_crystal_size_mid 0.11
_exptl_crystal_size_min 0.06
_refine_diff_density_max 0.963
_refine_diff_density_min -0.635
_refine_diff_density_rms 0.100
_refine_ls_extinction_method none
_refine_ls_goodness_of_fit_ref 1.119
_refine_ls_hydrogen_treatment constr
_refine_ls_matrix_type full
_refine_ls_number_parameters 778
_refine_ls_number_reflns 18030
_refine_ls_number_restraints 0
_refine_ls_restrained_S_all 1.119
_refine_ls_R_factor_all 0.0519
_refine_ls_R_factor_gt 0.0288
_refine_ls_shift/su_max 0.007
_refine_ls_shift/su_mean 0.000
_refine_ls_structure_factor_coef Fsqd
_refine_ls_weighting_details 'calc w=1/[\s^2^(Fo^2^)+(0.0123P)^2^+7.6548P] where P=(Fo^2^+2Fc^2^)/3'
_refine_ls_weighting_scheme calc
_refine_ls_wR_factor_gt 0.0498
_refine_ls_wR_factor_ref 0.0560
_reflns_number_gt 13980
_reflns_number_total 18030
_reflns_threshold_expression >2sigma(I)
_cod_data_source_file c6cc06095a2.cif
_cod_data_source_block cjh1304
_cod_original_cell_volume 6484.1(8)
_cod_original_sg_symbol_Hall -P2ybc
_cod_original_sg_symbol_H-M P2(1)/c
_cod_database_code 7124997
_solvent_exptl_crystal_recrystallization_method 'benzene, n-hexane'

loop_
_symmetry_equiv_pos_as_xyz
'x, y, z'
'-x, y+1/2, -z+1/2'
'-x, -y, -z'
'x, -y-1/2, z-1/2'

loop_
_atom_site_label
_atom_site_type_symbol
_atom_site_fract_x
_atom_site_fract_y
_atom_site_fract_z
_atom_site_U_iso_or_equiv
_atom_site_adp_type
_atom_site_occupancy
_atom_site_symmetry_multiplicity
_atom_site_calc_flag
_atom_site_refinement_flags
U1 U 0.254394(5) 0.411537(6) 0.768478(4) 0.01366(2) Uani 1 1 d .
O1 O 0.19475(8) 0.48733(12) 0.80134(7) 0.0182(3) Uani 1 1 d .
O2 O 0.34564(9) 0.33509(12) 0.83145(8) 0.0209(4) Uani 1 1 d .
O3 O 0.20144(9) 0.37474(12) 0.67542(7) 0.0179(3) Uani 1 1 d .
O4 O 0.30012(9) 0.51816(13) 0.76171(8) 0.0233(4) Uani 1 1 d .
C1 C 0.16653(12) 0.51732(17) 0.83672(10) 0.0158(5) Uani 1 1 d .
C2 C 0.09756(12) 0.48339(17) 0.82259(10) 0.0152(5) Uani 1 1 d .
C3 C 0.07581(13) 0.50119(17) 0.86541(11) 0.0178(5) Uani 1 1 d .
H3A H 0.0300 0.4787 0.8571 0.021 Uiso 1 1 calc R
C4 C 0.11784(13) 0.54990(18) 0.91915(11) 0.0195(5) Uani 1 1 d .
C5 C 0.18164(13) 0.5902(2) 0.92826(10) 0.0212(5) Uani 1 1 d .
H5A H 0.2095 0.6271 0.9641 0.025 Uiso 1 1 calc R
C6 C 0.20710(12) 0.57915(18) 0.88729(10) 0.0185(5) Uani 1 1 d .
C7 C 0.04704(12) 0.42949(17) 0.76346(10) 0.0160(5) Uani 1 1 d .
C8 C -0.01451(14) 0.4323(2) 0.64831(12) 0.0307(7) Uani 1 1 d .
H8A H -0.0192 0.4697 0.6126 0.037 Uiso 1 1 calc R
C9 C 0.02247(14) 0.2729(2) 0.70310(13) 0.0308(6) Uani 1 1 d .
H9A H 0.0418 0.2066 0.7030 0.037 Uiso 1 1 calc R
C10 C -0.08020(13) 0.3648(2) 0.69786(12) 0.0243(6) Uani 1 1 d .
H10A H -0.1280 0.3593 0.6955 0.029 Uiso 1 1 calc R
C11 C 0.03627(14) 0.4866(2) 0.70720(11) 0.0237(5) Uani 1 1 d .
H11A H 0.0161 0.5515 0.7069 0.028 Uiso 1 1 calc R
H11B H 0.0833 0.4961 0.7094 0.028 Uiso 1 1 calc R
C12 C -0.02818(12) 0.4166(2) 0.75687(11) 0.0201(5) Uani 1 1 d .
H12A H -0.0237 0.3786 0.7918 0.024 Uiso 1 1 calc R
H12B H -0.0478 0.4814 0.7578 0.024 Uiso 1 1 calc R
C13 C 0.01566(15) 0.3308(2) 0.64916(13) 0.0362(8) Uani 1 1 d .
H13A H -0.0166 0.2963 0.6109 0.043 Uiso 1 1 calc R
H13B H 0.0633 0.3369 0.6522 0.043 Uiso 1 1 calc R
C14 C -0.05161(14) 0.2628(2) 0.69825(14) 0.0307(6) Uani 1 1 d .
H14A H -0.0849 0.2280 0.6604 0.037 Uiso 1 1 calc R
H14B H -0.0475 0.2252 0.7332 0.037 Uiso 1 1 calc R
C15 C 0.07419(13) 0.32551(19) 0.76212(12) 0.0234(5) Uani 1 1 d .
H15A H 0.1222 0.3294 0.7656 0.028 Uiso 1 1 calc R
H15B H 0.0788 0.2880 0.7973 0.028 Uiso 1 1 calc R
C16 C -0.08860(13) 0.4228(2) 0.64350(12) 0.0305(6) Uani 1 1 d .
H16A H -0.1082 0.4882 0.6432 0.037 Uiso 1 1 calc R
H16B H -0.1222 0.3892 0.6053 0.037 Uiso 1 1 calc R
C17 C 0.09255(15) 0.5626(2) 0.96504(12) 0.0280(6) Uani 1 1 d .
H17A H 0.0585 0.5108 0.9596 0.042 Uiso 1 1 calc R
H17B H 0.0690 0.6260 0.9589 0.042 Uiso 1 1 calc R
H17C H 0.1338 0.5593 1.0062 0.042 Uiso 1 1 calc R
C18 C 0.27333(13) 0.63739(19) 0.89652(11) 0.0220(5) Uani 1 1 d .
C19 C 0.35840(17) 0.7755(3) 0.95642(16) 0.0477(9) Uani 1 1 d .
H19A H 0.3705 0.8233 0.9899 0.057 Uiso 1 1 calc R
C20 C 0.31978(15) 0.7569(2) 0.84702(15) 0.0346(7) Uani 1 1 d .
H20A H 0.3070 0.7924 0.8085 0.041 Uiso 1 1 calc R
C21 C 0.40408(14) 0.6358(2) 0.92253(14) 0.0357(7) Uani 1 1 d .
H21A H 0.4463 0.5928 0.9333 0.043 Uiso 1 1 calc R
C22 C 0.29511(15) 0.7131(2) 0.94812(14) 0.0362(7) Uani 1 1 d .
H22A H 0.2536 0.7558 0.9385 0.043 Uiso 1 1 calc R
H22B H 0.3082 0.6788 0.9866 0.043 Uiso 1 1 calc R
C23 C 0.33997(13) 0.5733(2) 0.91411(12) 0.0273(6) Uani 1 1 d .
H23A H 0.3530 0.5383 0.9524 0.033 Uiso 1 1 calc R
H23B H 0.3285 0.5243 0.8819 0.033 Uiso 1 1 calc R
C24 C 0.33869(19) 0.8308(2) 0.89819(18) 0.0505(10) Uani 1 1 d .
H24A H 0.3796 0.8716 0.9038 0.061 Uiso 1 1 calc R
H24B H 0.2972 0.8739 0.8877 0.061 Uiso 1 1 calc R
C25 C 0.38453(15) 0.6910(2) 0.86375(14) 0.0362(7) Uani 1 1 d .
H25A H 0.4259 0.7308 0.8694 0.043 Uiso 1 1 calc R
H25B H 0.3729 0.6441 0.8305 0.043 Uiso 1 1 calc R
C26 C 0.25552(14) 0.69473(19) 0.83799(13) 0.0258(6) Uani 1 1 d .
H26A H 0.2426 0.6485 0.8041 0.031 Uiso 1 1 calc R
H26B H 0.2137 0.7375 0.8269 0.031 Uiso 1 1 calc R
C27 C 0.42320(16) 0.7099(3) 0.97385(16) 0.0493(9) Uani 1 1 d .
H27A H 0.4362 0.6754 1.0123 0.059 Uiso 1 1 calc R
H27B H 0.4648 0.7496 0.9800 0.059 Uiso 1 1 calc R
C28 C 0.39462(12) 0.26319(17) 0.86110(11) 0.0176(5) Uani 1 1 d .
C29 C 0.45235(12) 0.25200(18) 0.84903(11) 0.0188(5) Uani 1 1 d .
C30 C 0.49398(13) 0.16819(19) 0.87155(11) 0.0218(5) Uani 1 1 d .
H30A H 0.5317 0.1575 0.8628 0.026 Uiso 1 1 calc R
C31 C 0.48256(14) 0.09992(19) 0.90607(11) 0.0234(5) Uani 1 1 d .
C32 C 0.43042(13) 0.11881(18) 0.92178(11) 0.0219(5) Uani 1 1 d .
H32A H 0.4248 0.0742 0.9478 0.026 Uiso 1 1 calc R
C33 C 0.38566(13) 0.20034(18) 0.90123(11) 0.0194(5) Uani 1 1 d .
C34 C 0.47230(13) 0.32925(19) 0.81599(12) 0.0221(5) Uani 1 1 d .
C35 C 0.50282(16) 0.5083(2) 0.81487(17) 0.0392(8) Uani 1 1 d .
H35A H 0.5071 0.5727 0.8347 0.047 Uiso 1 1 calc R
C36 C 0.43884(17) 0.4165(3) 0.71672(15) 0.0434(8) Uani 1 1 d .
H36A H 0.4017 0.4216 0.6728 0.052 Uiso 1 1 calc R
C37 C 0.56735(16) 0.3827(2) 0.78942(17) 0.0413(8) Uani 1 1 d .
H37A H 0.6145 0.3642 0.7932 0.050 Uiso 1 1 calc R
C38 C 0.48113(14) 0.43010(18) 0.84645(13) 0.0268(6) Uani 1 1 d .
H38A H 0.4354 0.4490 0.8443 0.032 Uiso 1 1 calc R
H38B H 0.5183 0.4259 0.8899 0.032 Uiso 1 1 calc R
C39 C 0.54535(14) 0.3047(2) 0.82014(14) 0.0306(6) Uani 1 1 d .
H39A H 0.5828 0.2992 0.8634 0.037 Uiso 1 1 calc R
H39B H 0.5417 0.2411 0.8005 0.037 Uiso 1 1 calc R
C40 C 0.44643(18) 0.5147(2) 0.74789(17) 0.0459(9) Uani 1 1 d .
H40A H 0.4605 0.5652 0.7279 0.055 Uiso 1 1 calc R
H40B H 0.3998 0.5337 0.7439 0.055 Uiso 1 1 calc R
C41 C 0.51124(19) 0.3889(3) 0.72237(17) 0.0503(10) Uani 1 1 d .
H41A H 0.5072 0.3254 0.7024 0.060 Uiso 1 1 calc R
H41B H 0.5256 0.4386 0.7021 0.060 Uiso 1 1 calc R
C42 C 0.41676(15) 0.3371(2) 0.74741(12) 0.0294(6) Uani 1 1 d .
H42A H 0.4130 0.2737 0.7275 0.035 Uiso 1 1 calc R
H42B H 0.3691 0.3530 0.7423 0.035 Uiso 1 1 calc R
C43 C 0.57529(17) 0.4809(2) 0.82053(19) 0.0471(9) Uani 1 1 d .
H43A H 0.5901 0.5313 0.8010 0.057 Uiso 1 1 calc R
H43B H 0.6125 0.4766 0.8639 0.057 Uiso 1 1 calc R
C44 C 0.52898(17) 0.0102(2) 0.92877(14) 0.0372(7) Uani 1 1 d .
H44A H 0.4996 -0.0456 0.9271 0.056 Uiso 1 1 calc R
H44B H 0.5671 0.0205 0.9708 0.056 Uiso 1 1 calc R
H44C H 0.5505 -0.0027 0.9031 0.056 Uiso 1 1 calc R
C45 C 0.33544(13) 0.21678(19) 0.92839(12) 0.0235(6) Uani 1 1 d .
C46 C 0.25679(17) 0.1322(3) 0.96415(16) 0.0451(9) Uani 1 1 d .
H46A H 0.2360 0.0683 0.9664 0.054 Uiso 1 1 calc R
C47 C 0.33768(18) 0.2676(3) 1.02627(15) 0.0421(8) Uani 1 1 d .
H47A H 0.3692 0.2925 1.0684 0.051 Uiso 1 1 calc R
C48 C 0.22846(18) 0.3010(3) 0.92620(17) 0.0472(9) Uani 1 1 d .
H48A H 0.1887 0.3483 0.9029 0.057 Uiso 1 1 calc R
C49 C 0.30004(16) 0.1189(2) 0.93096(14) 0.0342(7) Uani 1 1 d .
H49A H 0.2679 0.0953 0.8891 0.041 Uiso 1 1 calc R
H49B H 0.3378 0.0693 0.9524 0.041 Uiso 1 1 calc R
C50 C 0.27311(15) 0.2897(2) 0.89401(14) 0.0339(7) Uani 1 1 d .
H50A H 0.2928 0.3538 0.8918 0.041 Uiso 1 1 calc R
H50B H 0.2418 0.2664 0.8520 0.041 Uiso 1 1 calc R
C51 C 0.30593(18) 0.1705(3) 1.02829(15) 0.0436(9) Uani 1 1 d .
H51A H 0.2783 0.1776 1.0499 0.052 Uiso 1 1 calc R
H51B H 0.3450 0.1231 1.0510 0.052 Uiso 1 1 calc R
C52 C 0.2764(2) 0.3406(3) 0.98946(17) 0.0539(10) Uani 1 1 d .
H52A H 0.2481 0.3512 1.0101 0.065 Uiso 1 1 calc R
H52B H 0.2969 0.4039 0.9869 0.065 Uiso 1 1 calc R
C53 C 0.38144(15) 0.2546(2) 0.99309(13) 0.0318(6) Uani 1 1 d .
H53A H 0.4027 0.3179 0.9918 0.038 Uiso 1 1 calc R
H53B H 0.4212 0.2083 1.0163 0.038 Uiso 1 1 calc R
C54 C 0.19668(18) 0.2041(3) 0.92848(18) 0.0557(11) Uani 1 1 d .
H54A H 0.1656 0.1795 0.8867 0.067 Uiso 1 1 calc R
H54B H 0.1670 0.2119 0.9482 0.067 Uiso 1 1 calc R
C55 C 0.16582(13) 0.34110(18) 0.61694(11) 0.0182(5) Uani 1 1 d .
C56 C 0.14173(12) 0.40816(19) 0.56829(10) 0.0188(5) Uani 1 1 d .
C57 C 0.09809(13) 0.37247(19) 0.50969(11) 0.0223(5) Uani 1 1 d .
H57A H 0.0797 0.4171 0.4767 0.027 Uiso 1 1 calc R
C58 C 0.08021(14) 0.2746(2) 0.49730(12) 0.0237(5) Uani 1 1 d .
C59 C 0.10931(14) 0.21105(19) 0.54550(12) 0.0238(6) Uani 1 1 d .
H59A H 0.0999 0.1436 0.5372 0.029 Uiso 1 1 calc R
C60 C 0.15214(12) 0.24004(18) 0.60621(11) 0.0177(5) Uani 1 1 d .
C61 C 0.16522(13) 0.51610(18) 0.57769(11) 0.0191(5) Uani 1 1 d .
C62 C 0.27343(16) 0.6294(2) 0.61969(13) 0.0288(6) Uani 1 1 d .
H62A H 0.3270 0.6315 0.6419 0.035 Uiso 1 1 calc R
C63 C 0.16340(16) 0.67974(19) 0.62348(12) 0.0282(6) Uani 1 1 d .
H63A H 0.1454 0.7152 0.6478 0.034 Uiso 1 1 calc R
C64 C 0.16287(17) 0.6750(2) 0.52481(12) 0.0310(6) Uani 1 1 d .
H64A H 0.1435 0.7066 0.4841 0.037 Uiso 1 1 calc R
C65 C 0.24822(14) 0.52255(18) 0.61013(12) 0.0213(5) Uani 1 1 d .
H65A H 0.2689 0.4894 0.6500 0.026 Uiso 1 1 calc R
H65B H 0.2657 0.4888 0.5854 0.026 Uiso 1 1 calc R
C66 C 0.13684(15) 0.56916(18) 0.51623(11) 0.0256(6) Uani 1 1 d .
H66A H 0.1533 0.5343 0.4911 0.031 Uiso 1 1 calc R
H66B H 0.0837 0.5681 0.4943 0.031 Uiso 1 1 calc R
C67 C 0.24541(16) 0.68323(19) 0.65667(12) 0.0299(6) Uani 1 1 d .
H67A H 0.2648 0.6526 0.6972 0.036 Uiso 1 1 calc R
H67B H 0.2617 0.7518 0.6626 0.036 Uiso 1 1 calc R
C68 C 0.13430(18) 0.7286(2) 0.56129(12) 0.0336(7) Uani 1 1 d .
H68A H 0.0812 0.7267 0.5392 0.040 Uiso 1 1 calc R
H68B H 0.1496 0.7975 0.5666 0.040 Uiso 1 1 calc R
C69 C 0.13769(14) 0.57357(18) 0.61447(11) 0.0222(5) Uani 1 1 d .
H69A H 0.0846 0.5720 0.5928 0.027 Uiso 1 1 calc R
H69B H 0.1553 0.5424 0.6546 0.027 Uiso 1 1 calc R
C70 C 0.24447(17) 0.6783(2) 0.55746(13) 0.0351(7) Uani 1 1 d .
H70A H 0.2611 0.7467 0.5627 0.042 Uiso 1 1 calc R
H70B H 0.2623 0.6437 0.5332 0.042 Uiso 1 1 calc R
C71 C 0.03393(15) 0.2384(2) 0.43266(12) 0.0332(7) Uani 1 1 d .
H71A H 0.0120 0.2941 0.4054 0.050 Uiso 1 1 calc R
H71B H -0.0038 0.1958 0.4307 0.050 Uiso 1 1 calc R
H71C H 0.0637 0.2021 0.4201 0.050 Uiso 1 1 calc R
C72 C 0.18150(13) 0.15713(17) 0.65347(11) 0.0176(5) Uani 1 1 d .
C73 C 0.25968(14) 0.0051(2) 0.68328(14) 0.0289(6) Uani 1 1 d .
H73A H 0.2917 -0.0349 0.6736 0.035 Uiso 1 1 calc R
C74 C 0.14664(14) 0.00342(19) 0.68919(13) 0.0247(6) Uani 1 1 d .
H74A H 0.1050 -0.0374 0.6832 0.030 Uiso 1 1 calc R
C75 C 0.25180(14) 0.10004(17) 0.76359(12) 0.0220(5) Uani 1 1 d .
H75A H 0.2791 0.1232 0.8066 0.026 Uiso 1 1 calc R
C76 C 0.23303(13) 0.09395(19) 0.64117(12) 0.0235(5) Uani 1 1 d .
H76A H 0.2077 0.0719 0.5983 0.028 Uiso 1 1 calc R
H76B H 0.2746 0.1338 0.6475 0.028 Uiso 1 1 calc R
C77 C 0.22468(13) 0.18777(17) 0.72111(11) 0.0190(5) Uani 1 1 d .
H77A H 0.2661 0.2281 0.7274 0.023 Uiso 1 1 calc R
H77B H 0.1938 0.2280 0.7313 0.023 Uiso 1 1 calc R
C78 C 0.19595(15) -0.05695(19) 0.67452(14) 0.0292(6) Uani 1 1 d .
H78A H 0.1690 -0.0802 0.6320 0.035 Uiso 1 1 calc R
H78B H 0.2135 -0.1145 0.7016 0.035 Uiso 1 1 calc R
C79 C 0.18824(15) 0.0377(2) 0.75523(13) 0.0267(6) Uani 1 1 d .
H79A H 0.2058 -0.0192 0.7828 0.032 Uiso 1 1 calc R
H79B H 0.1565 0.0764 0.7652 0.032 Uiso 1 1 calc R
C80 C 0.11923(12) 0.09116(19) 0.64659(11) 0.0216(5) Uani 1 1 d .
H80A H 0.0865 0.1297 0.6555 0.026 Uiso 1 1 calc R
H80B H 0.0915 0.0681 0.6041 0.026 Uiso 1 1 calc R
C81 C 0.30161(15) 0.0389(2) 0.74936(14) 0.0309(6) Uani 1 1 d .
H81A H 0.3434 0.0784 0.7557 0.037 Uiso 1 1 calc R
H81B H 0.3194 -0.0181 0.7768 0.037 Uiso 1 1 calc R

loop_
_atom_site_aniso_label
_atom_site_aniso_U_11
_atom_site_aniso_U_22
_atom_site_aniso_U_33
_atom_site_aniso_U_23
_atom_site_aniso_U_13
_atom_site_aniso_U_12
U1 0.01335(4) 0.01428(4) 0.01406(4) 0.00048(4) 0.00732(3) 0.00162(4)
O1 0.0134(8) 0.0223(9) 0.0196(9) -0.0049(7) 0.0088(7) 0.0006(7)
O2 0.0166(8) 0.0200(9) 0.0262(9) 0.0096(7) 0.0107(8) 0.0040(7)
O3 0.0204(9) 0.0142(8) 0.0177(8) -0.0028(7) 0.0083(7) -0.0009(7)
O4 0.0263(9) 0.0220(9) 0.0225(9) 0.0008(7) 0.0128(8) -0.0039(8)
C1 0.0140(11) 0.0182(12) 0.0167(11) 0.0000(9) 0.0085(9) 0.0030(9)
C2 0.0158(11) 0.0135(11) 0.0156(11) 0.0003(9) 0.0073(9) 0.0031(9)
C3 0.0179(11) 0.0176(12) 0.0195(12) 0.0003(9) 0.0104(10) 0.0025(10)
C4 0.0250(13) 0.0192(12) 0.0172(12) -0.0003(9) 0.0126(10) 0.0038(10)
C5 0.0208(11) 0.0232(12) 0.0155(11) -0.0048(11) 0.0058(9) 0.0018(11)
C6 0.0145(10) 0.0208(13) 0.0157(11) -0.0020(10) 0.0040(9) 0.0010(10)
C7 0.0139(10) 0.0185(13) 0.0162(11) -0.0045(9) 0.0079(9) -0.0012(9)
C8 0.0238(13) 0.0482(19) 0.0162(12) -0.0036(12) 0.0069(11) -0.0091(12)
C9 0.0225(13) 0.0287(15) 0.0386(16) -0.0172(13) 0.0132(12) 0.0007(12)
C10 0.0149(12) 0.0291(15) 0.0299(14) -0.0095(11) 0.0119(11) -0.0043(11)
C11 0.0207(13) 0.0298(15) 0.0203(13) -0.0003(11) 0.0099(11) -0.0045(11)
C12 0.0159(11) 0.0231(12) 0.0245(12) -0.0051(11) 0.0124(10) -0.0011(11)
C13 0.0208(14) 0.059(2) 0.0299(16) -0.0248(15) 0.0132(13) -0.0098(14)
C14 0.0249(14) 0.0279(15) 0.0393(16) -0.0132(13) 0.0158(13) -0.0075(12)
C15 0.0180(12) 0.0225(13) 0.0283(14) -0.0081(11) 0.0105(11) 0.0006(10)
C16 0.0167(12) 0.0422(18) 0.0230(13) -0.0060(13) 0.0025(10) -0.0001(12)
C17 0.0359(15) 0.0310(15) 0.0220(13) -0.0069(11) 0.0180(12) -0.0038(12)
C18 0.0143(11) 0.0263(14) 0.0215(13) -0.0091(11) 0.0059(10) -0.0027(10)
C19 0.0327(17) 0.057(2) 0.057(2) -0.0414(19) 0.0248(17) -0.0240(16)
C20 0.0316(15) 0.0268(15) 0.0454(18) -0.0053(13) 0.0192(14) -0.0106(13)
C21 0.0130(12) 0.0498(19) 0.0387(17) -0.0131(15) 0.0086(12) -0.0045(13)
C22 0.0236(14) 0.0474(19) 0.0357(16) -0.0266(14) 0.0133(13) -0.0142(13)
C23 0.0163(12) 0.0386(17) 0.0203(13) -0.0018(12) 0.0040(10) 0.0006(11)
C24 0.045(2) 0.0341(18) 0.081(3) -0.0282(18) 0.038(2) -0.0217(16)
C25 0.0248(14) 0.0442(18) 0.0446(18) -0.0183(15) 0.0209(14) -0.0173(13)
C26 0.0209(13) 0.0201(13) 0.0333(15) -0.0028(11) 0.0110(12) -0.0024(11)
C27 0.0226(15) 0.076(3) 0.0419(19) -0.0251(18) 0.0104(14) -0.0213(16)
C28 0.0132(11) 0.0156(12) 0.0202(12) 0.0026(9) 0.0054(9) 0.0002(9)
C29 0.0167(11) 0.0189(12) 0.0192(12) 0.0003(9) 0.0077(10) -0.0014(10)
C30 0.0196(12) 0.0240(13) 0.0195(12) -0.0004(10) 0.0078(10) 0.0032(10)
C31 0.0250(12) 0.0211(14) 0.0212(12) 0.0017(10) 0.0092(10) 0.0061(11)
C32 0.0223(12) 0.0211(13) 0.0200(12) 0.0058(10) 0.0087(11) 0.0009(10)
C33 0.0144(11) 0.0201(13) 0.0211(13) 0.0034(10) 0.0068(10) 0.0006(10)
C34 0.0176(12) 0.0238(14) 0.0280(14) 0.0042(11) 0.0138(11) 0.0010(10)
C35 0.0323(16) 0.0243(15) 0.072(2) 0.0073(15) 0.0345(17) -0.0026(13)
C36 0.0368(16) 0.061(2) 0.0434(18) 0.0220(18) 0.0285(15) 0.0030(17)
C37 0.0275(15) 0.0415(19) 0.071(2) 0.0107(16) 0.0367(17) 0.0032(13)
C38 0.0201(12) 0.0224(15) 0.0403(16) 0.0022(11) 0.0168(12) -0.0018(10)
C39 0.0212(13) 0.0303(15) 0.0455(17) 0.0026(13) 0.0206(13) 0.0020(12)
C40 0.0402(19) 0.042(2) 0.073(3) 0.0306(18) 0.0412(19) 0.0089(15)
C41 0.052(2) 0.058(2) 0.065(2) 0.0175(18) 0.048(2) 0.0036(17)
C42 0.0252(14) 0.0403(17) 0.0279(15) 0.0075(12) 0.0170(12) 0.0002(12)
C43 0.0313(17) 0.0375(19) 0.084(3) 0.0102(18) 0.0370(19) -0.0044(14)
C44 0.0453(18) 0.0337(17) 0.0384(17) 0.0152(14) 0.0250(15) 0.0231(14)
C45 0.0202(12) 0.0230(14) 0.0318(14) 0.0146(11) 0.0162(12) 0.0078(10)
C46 0.0332(17) 0.052(2) 0.058(2) 0.0308(17) 0.0285(17) 0.0083(15)
C47 0.0453(19) 0.050(2) 0.0433(19) 0.0134(16) 0.0313(16) 0.0155(16)
C48 0.0379(18) 0.060(2) 0.060(2) 0.0344(19) 0.0367(18) 0.0293(17)
C49 0.0261(14) 0.0362(17) 0.0408(17) 0.0156(13) 0.0168(14) 0.0012(12)
C50 0.0280(15) 0.0409(18) 0.0394(17) 0.0203(14) 0.0217(14) 0.0159(13)
C51 0.0475(19) 0.055(2) 0.0432(19) 0.0304(16) 0.0337(17) 0.0244(17)
C52 0.080(3) 0.045(2) 0.071(3) 0.0209(19) 0.064(2) 0.027(2)
C53 0.0297(15) 0.0375(17) 0.0327(15) 0.0052(13) 0.0190(13) 0.0061(13)
C54 0.0342(18) 0.080(3) 0.066(2) 0.043(2) 0.0347(18) 0.0191(18)
C55 0.0166(11) 0.0208(12) 0.0178(12) -0.0038(9) 0.0090(10) 0.0007(10)
C56 0.0202(11) 0.0188(12) 0.0187(11) -0.0035(11) 0.0108(9) 0.0015(11)
C57 0.0228(13) 0.0244(13) 0.0181(12) -0.0014(10) 0.0090(11) 0.0020(10)
C58 0.0212(12) 0.0282(14) 0.0210(13) -0.0078(11) 0.0100(11) -0.0014(11)
C59 0.0251(13) 0.0208(13) 0.0258(14) -0.0102(11) 0.0129(11) -0.0049(11)
C60 0.0173(11) 0.0178(12) 0.0200(12) -0.0045(10) 0.0107(10) -0.0017(10)
C61 0.0245(13) 0.0170(12) 0.0156(12) -0.0005(9) 0.0098(10) 0.0027(10)
C62 0.0331(15) 0.0236(14) 0.0282(15) 0.0029(11) 0.0141(13) -0.0041(12)
C63 0.0446(17) 0.0180(13) 0.0223(14) -0.0005(11) 0.0168(13) 0.0056(12)
C64 0.0503(18) 0.0220(14) 0.0179(13) 0.0043(11) 0.0148(13) 0.0018(13)
C65 0.0266(13) 0.0204(13) 0.0213(13) -0.0007(10) 0.0152(11) -0.0002(10)
C66 0.0377(15) 0.0204(14) 0.0170(12) 0.0006(10) 0.0122(11) 0.0037(11)
C67 0.0481(18) 0.0140(13) 0.0223(14) -0.0006(10) 0.0133(13) -0.0058(12)
C68 0.0534(19) 0.0177(13) 0.0233(14) 0.0031(11) 0.0140(14) 0.0075(13)
C69 0.0274(13) 0.0204(14) 0.0198(12) 0.0018(10) 0.0124(11) 0.0061(11)
C70 0.053(2) 0.0243(15) 0.0334(16) 0.0045(12) 0.0259(15) -0.0064(14)
C71 0.0317(15) 0.0389(17) 0.0234(14) -0.0117(12) 0.0093(12) -0.0077(13)
C72 0.0176(11) 0.0146(11) 0.0235(13) -0.0038(9) 0.0122(10) -0.0020(9)
C73 0.0257(14) 0.0206(14) 0.0504(18) 0.0005(12) 0.0265(14) 0.0055(11)
C74 0.0265(14) 0.0181(13) 0.0372(15) -0.0059(11) 0.0217(13) -0.0097(11)
C75 0.0248(12) 0.0148(12) 0.0246(12) 0.0042(11) 0.0108(10) -0.0029(11)
C76 0.0232(12) 0.0197(12) 0.0351(14) -0.0022(12) 0.0201(11) -0.0008(11)
C77 0.0202(12) 0.0129(11) 0.0263(13) -0.0022(10) 0.0133(11) -0.0019(9)
C78 0.0344(15) 0.0162(12) 0.0429(17) -0.0028(12) 0.0237(14) -0.0015(11)
C79 0.0301(14) 0.0225(14) 0.0335(15) 0.0008(11) 0.0203(13) -0.0046(11)
C80 0.0179(11) 0.0213(12) 0.0289(13) -0.0078(12) 0.0142(10) -0.0037(11)
C81 0.0224(14) 0.0231(15) 0.0455(18) 0.0074(13) 0.0154(13) 0.0025(11)

loop_
_atom_type_symbol
_atom_type_description
_atom_type_scat_dispersion_real
_atom_type_scat_dispersion_imag
_atom_type_scat_source
C C 0.0033 0.0016 'International Tables Vol C Tables 4.2.6.8 and 6.1.1.4'
H H 0.0000 0.0000 'International Tables Vol C Tables 4.2.6.8 and 6.1.1.4'
O O 0.0106 0.0060 'International Tables Vol C Tables 4.2.6.8 and 6.1.1.4'
U U -9.6767 9.6646 'International Tables Vol C Tables 4.2.6.8 and 6.1.1.4'

loop_
_geom_angle_atom_site_label_1
_geom_angle_atom_site_label_2
_geom_angle_atom_site_label_3
_geom_angle
O4 U1 O2 97.54(7)
O4 U1 O3 96.06(7)
O2 U1 O3 120.95(7)
O4 U1 O1 95.72(7)
O2 U1 O1 117.85(7)
O3 U1 O1 117.47(6)
C1 O1 U1 162.81(15)
C28 O2 U1 163.07(16)
C55 O3 U1 173.74(16)
O1 C1 C2 118.6(2)
O1 C1 C6 119.9(2)
C2 C1 C6 121.5(2)
C3 C2 C1 117.0(2)
C3 C2 C7 119.7(2)
C1 C2 C7 123.3(2)
C4 C3 C2 123.0(2)
C4 C3 H3A 118.5
C2 C3 H3A 118.5
C3 C4 C5 117.9(2)
C3 C4 C17 120.4(2)
C5 C4 C17 121.6(2)
C4 C5 C6 123.3(2)
C4 C5 H5A 118.4
C6 C5 H5A 118.4
C5 C6 C1 116.3(2)
C5 C6 C18 119.9(2)
C1 C6 C18 123.7(2)
C2 C7 C11 111.51(19)
C2 C7 C12 110.84(18)
C11 C7 C12 106.66(19)
C2 C7 C15 111.98(19)
C11 C7 C15 109.6(2)
C12 C7 C15 105.97(19)
C13 C8 C11 109.6(2)
C13 C8 C16 109.7(2)
C11 C8 C16 109.1(2)
C13 C8 H8A 109.5
C11 C8 H8A 109.5
C16 C8 H8A 109.5
C13 C9 C15 109.2(2)
C13 C9 C14 109.7(2)
C15 C9 C14 110.0(2)
C13 C9 H9A 109.3
C15 C9 H9A 109.3
C14 C9 H9A 109.3
C16 C10 C12 110.1(2)
C16 C10 C14 110.7(2)
C12 C10 C14 108.9(2)
C16 C10 H10A 109.0
C12 C10 H10A 109.0
C14 C10 H10A 109.0
C8 C11 C7 111.1(2)
C8 C11 H11A 109.4
C7 C11 H11A 109.4
C8 C11 H11B 109.4
C7 C11 H11B 109.4
H11A C11 H11B 108.0
C10 C12 C7 112.15(19)
C10 C12 H12A 109.2
C7 C12 H12A 109.2
C10 C12 H12B 109.2
C7 C12 H12B 109.2
H12A C12 H12B 107.9
C9 C13 C8 109.9(2)
C9 C13 H13A 109.7
C8 C13 H13A 109.7
C9 C13 H13B 109.7
C8 C13 H13B 109.7
H13A C13 H13B 108.2
C10 C14 C9 108.3(2)
C10 C14 H14A 110.0
C9 C14 H14A 110.0
C10 C14 H14B 110.0
C9 C14 H14B 110.0
H14A C14 H14B 108.4
C9 C15 C7 111.0(2)
C9 C15 H15A 109.4
C7 C15 H15A 109.4
C9 C15 H15B 109.4
C7 C15 H15B 109.4
H15A C15 H15B 108.0
C10 C16 C8 108.5(2)
C10 C16 H16A 110.0
C8 C16 H16A 110.0
C10 C16 H16B 110.0
C8 C16 H16B 110.0
H16A C16 H16B 108.4
C4 C17 H17A 109.5
C4 C17 H17B 109.5
H17A C17 H17B 109.5
C4 C17 H17C 109.5
H17A C17 H17C 109.5
H17B C17 H17C 109.5
C6 C18 C23 113.5(2)
C6 C18 C26 110.2(2)
C23 C18 C26 108.7(2)
C6 C18 C22 110.3(2)
C23 C18 C22 106.8(2)
C26 C18 C22 107.1(2)
C24 C19 C27 110.6(3)
C24 C19 C22 110.1(3)
C27 C19 C22 109.2(3)
C24 C19 H19A 109.0
C27 C19 H19A 109.0
C22 C19 H19A 109.0
C25 C20 C24 109.4(3)
C25 C20 C26 109.6(2)
C24 C20 C26 109.7(2)
C25 C20 H20A 109.4
C24 C20 H20A 109.4
C26 C20 H20A 109.4
C25 C21 C27 108.9(3)
C25 C21 C23 110.1(2)
C27 C21 C23 109.4(2)
C25 C21 H21A 109.5
C27 C21 H21A 109.5
C23 C21 H21A 109.5
C19 C22 C18 111.7(2)
C19 C22 H22A 109.3
C18 C22 H22A 109.3
C19 C22 H22B 109.3
C18 C22 H22B 109.3
H22A C22 H22B 108.0
C21 C23 C18 110.9(2)
C21 C23 H23A 109.5
C18 C23 H23A 109.5
C21 C23 H23B 109.5
C18 C23 H23B 109.5
H23A C23 H23B 108.0
C19 C24 C20 108.6(3)
C19 C24 H24A 110.0
C20 C24 H24A 110.0
C19 C24 H24B 110.0
C20 C24 H24B 110.0
H24A C24 H24B 108.4
C20 C25 C21 109.7(2)
C20 C25 H25A 109.7
C21 C25 H25A 109.7
C20 C25 H25B 109.7
C21 C25 H25B 109.7
H25A C25 H25B 108.2
C20 C26 C18 111.1(2)
C20 C26 H26A 109.4
C18 C26 H26A 109.4
C20 C26 H26B 109.4
C18 C26 H26B 109.4
H26A C26 H26B 108.0
C19 C27 C21 108.8(2)
C19 C27 H27A 109.9
C21 C27 H27A 109.9
C19 C27 H27B 109.9
C21 C27 H27B 109.9
H27A C27 H27B 108.3
O2 C28 C33 119.7(2)
O2 C28 C29 118.4(2)
C33 C28 C29 121.9(2)
C30 C29 C28 116.8(2)
C30 C29 C34 119.9(2)
C28 C29 C34 123.2(2)
C31 C30 C29 122.7(2)
C31 C30 H30A 118.6
C29 C30 H30A 118.6
C32 C31 C30 118.3(2)
C32 C31 C44 121.3(2)
C30 C31 C44 120.3(2)
C31 C32 C33 123.2(2)
C31 C32 H32A 118.4
C33 C32 H32A 118.4
C32 C33 C28 116.3(2)
C32 C33 C45 116.8(2)
C28 C33 C45 126.7(2)
C29 C34 C42 113.0(2)
C29 C34 C38 110.2(2)
C42 C34 C38 109.4(2)
C29 C34 C39 110.8(2)
C42 C34 C39 106.4(2)
C38 C34 C39 106.8(2)
C40 C35 C43 109.2(3)
C40 C35 C38 109.9(2)
C43 C35 C38 109.4(2)
C40 C35 H35A 109.4
C43 C35 H35A 109.4
C38 C35 H35A 109.4
C40 C36 C41 108.9(3)
C40 C36 C42 110.1(2)
C41 C36 C42 109.1(3)
C40 C36 H36A 109.6
C41 C36 H36A 109.6
C42 C36 H36A 109.6
C41 C37 C39 109.5(3)
C41 C37 C43 110.5(3)
C39 C37 C43 109.9(3)
C41 C37 H37A 109.0
C39 C37 H37A 109.0
C43 C37 H37A 109.0
C35 C38 C34 111.0(2)
C35 C38 H38A 109.4
C34 C38 H38A 109.4
C35 C38 H38B 109.4
C34 C38 H38B 109.4
H38A C38 H38B 108.0
C37 C39 C34 111.6(2)
C37 C39 H39A 109.3
C34 C39 H39A 109.3
C37 C39 H39B 109.3
C34 C39 H39B 109.3
H39A C39 H39B 108.0
C35 C40 C36 110.3(3)
C35 C40 H40A 109.6
C36 C40 H40A 109.6
C35 C40 H40B 109.6
C36 C40 H40B 109.6
H40A C40 H40B 108.1
C37 C41 C36 108.9(3)
C37 C41 H41A 109.9
C36 C41 H41A 109.9
C37 C41 H41B 109.9
C36 C41 H41B 109.9
H41A C41 H41B 108.3
C36 C42 C34 110.9(2)
C36 C42 H42A 109.5
C34 C42 H42A 109.5
C36 C42 H42B 109.5
C34 C42 H42B 109.5
H42A C42 H42B 108.1
C37 C43 C35 108.5(3)
C37 C43 H43A 110.0
C35 C43 H43A 110.0
C37 C43 H43B 110.0
C35 C43 H43B 110.0
H43A C43 H43B 108.4
C31 C44 H44A 109.5
C31 C44 H44B 109.5
H44A C44 H44B 109.5
C31 C44 H44C 109.5
H44A C44 H44C 109.5
H44B C44 H44C 109.5
C53 C45 C50 107.7(2)
C53 C45 C33 107.6(2)
C50 C45 C33 116.1(2)
C53 C45 C49 108.5(2)
C50 C45 C49 106.2(2)
C33 C45 C49 110.5(2)
C54 C46 C51 110.2(3)
C54 C46 C49 108.5(3)
C51 C46 C49 109.6(3)
C54 C46 H46A 109.5
C51 C46 H46A 109.5
C49 C46 H46A 109.5
C51 C47 C52 109.3(3)
C51 C47 C53 108.7(3)
C52 C47 C53 108.1(2)
C51 C47 H47A 110.2
C52 C47 H47A 110.2
C53 C47 H47A 110.2
C54 C48 C52 111.1(3)
C54 C48 C50 109.9(3)
C52 C48 C50 108.7(3)
C54 C48 H48A 109.0
C52 C48 H48A 109.0
C50 C48 H48A 109.0
C46 C49 C45 110.9(3)
C46 C49 H49A 109.5
C45 C49 H49A 109.5
C46 C49 H49B 109.5
C45 C49 H49B 109.5
H49A C49 H49B 108.0
C48 C50 C45 110.9(2)
C48 C50 H50A 109.5
C45 C50 H50A 109.5
C48 C50 H50B 109.5
C45 C50 H50B 109.5
H50A C50 H50B 108.0
C47 C51 C46 110.7(3)
C47 C51 H51A 109.5
C46 C51 H51A 109.5
C47 C51 H51B 109.5
C46 C51 H51B 109.5
H51A C51 H51B 108.1
C48 C52 C47 109.6(3)
C48 C52 H52A 109.8
C47 C52 H52A 109.8
C48 C52 H52B 109.8
C47 C52 H52B 109.8
H52A C52 H52B 108.2
C45 C53 C47 112.2(2)
C45 C53 H53A 109.2
C47 C53 H53A 109.2
C45 C53 H53B 109.2
C47 C53 H53B 109.2
H53A C53 H53B 107.9
C48 C54 C46 109.3(3)
C48 C54 H54A 109.8
C46 C54 H54A 109.8
C48 C54 H54B 109.8
C46 C54 H54B 109.8
H54A C54 H54B 108.3
O3 C55 C56 119.3(2)
O3 C55 C60 119.4(2)
C56 C55 C60 121.3(2)
C57 C56 C55 117.5(2)
C57 C56 C61 119.8(2)
C55 C56 C61 122.6(2)
C58 C57 C56 123.0(2)
C58 C57 H57A 118.5
C56 C57 H57A 118.5
C59 C58 C57 117.4(2)
C59 C58 C71 121.1(2)
C57 C58 C71 121.3(2)
C58 C59 C60 123.8(2)
C58 C59 H59A 118.1
C60 C59 H59A 118.1
C59 C60 C55 116.7(2)
C59 C60 C72 115.8(2)
C55 C60 C72 127.5(2)
C69 C61 C66 106.8(2)
C69 C61 C56 113.0(2)
C66 C61 C56 111.2(2)
C69 C61 C65 109.4(2)
C66 C61 C65 106.5(2)
C56 C61 C65 109.74(19)
C67 C62 C70 109.5(2)
C67 C62 C65 110.1(2)
C70 C62 C65 108.9(2)
C67 C62 H62A 109.4
C70 C62 H62A 109.4
C65 C62 H62A 109.4
C67 C63 C68 108.9(2)
C67 C63 C69 110.0(2)
C68 C63 C69 109.2(2)
C67 C63 H63A 109.6
C68 C63 H63A 109.6
C69 C63 H63A 109.6
C70 C64 C68 110.8(2)
C70 C64 C66 110.2(2)
C68 C64 C66 108.4(2)
C70 C64 H64A 109.1
C68 C64 H64A 109.1
C66 C64 H64A 109.1
C62 C65 C61 111.1(2)
C62 C65 H65A 109.4
C61 C65 H65A 109.4
C62 C65 H65B 109.4
C61 C65 H65B 109.4
H65A C65 H65B 108.0
C64 C66 C61 111.7(2)
C64 C66 H66A 109.3
C61 C66 H66A 109.3
C64 C66 H66B 109.3
C61 C66 H66B 109.3
H66A C66 H66B 107.9
C63 C67 C62 110.0(2)
C63 C67 H67A 109.7
C62 C67 H67A 109.7
C63 C67 H67B 109.7
C62 C67 H67B 109.7
H67A C67 H67B 108.2
C64 C68 C63 109.2(2)
C64 C68 H68A 109.8
C63 C68 H68A 109.8
C64 C68 H68B 109.8
C63 C68 H68B 109.8
H68A C68 H68B 108.3
C63 C69 C61 111.1(2)
C63 C69 H69A 109.4
C61 C69 H69A 109.4
C63 C69 H69B 109.4
C61 C69 H69B 109.4
H69A C69 H69B 108.0
C64 C70 C62 108.5(2)
C64 C70 H70A 110.0
C62 C70 H70A 110.0
C64 C70 H70B 110.0
C62 C70 H70B 110.0
H70A C70 H70B 108.4
C58 C71 H71A 109.5
C58 C71 H71B 109.5
H71A C71 H71B 109.5
C58 C71 H71C 109.5
H71A C71 H71C 109.5
H71B C71 H71C 109.5
C60 C72 C77 116.63(19)
C60 C72 C80 110.2(2)
C77 C72 C80 107.10(19)
C60 C72 C76 108.39(19)
C77 C72 C76 106.1(2)
C80 C72 C76 108.02(19)
C81 C73 C78 109.2(2)
C81 C73 C76 109.5(2)
C78 C73 C76 110.1(2)
C81 C73 H73A 109.4
C78 C73 H73A 109.4
C76 C73 H73A 109.4
C78 C74 C80 109.1(2)
C78 C74 C79 109.5(2)
C80 C74 C79 110.0(2)
C78 C74 H74A 109.4
C80 C74 H74A 109.4
C79 C74 H74A 109.4
C77 C75 C79 109.9(2)
C77 C75 C81 109.5(2)
C79 C75 C81 109.6(2)
C77 C75 H75A 109.3
C79 C75 H75A 109.3
C81 C75 H75A 109.3
C73 C76 C72 111.3(2)
C73 C76 H76A 109.4
C72 C76 H76A 109.4
C73 C76 H76B 109.4
C72 C76 H76B 109.4
H76A C76 H76B 108.0
C75 C77 C72 112.1(2)
C75 C77 H77A 109.2
C72 C77 H77A 109.2
C75 C77 H77B 109.2
C72 C77 H77B 109.2
H77A C77 H77B 107.9
C74 C78 C73 109.8(2)
C74 C78 H78A 109.7
C73 C78 H78A 109.7
C74 C78 H78B 109.7
C73 C78 H78B 109.7
H78A C78 H78B 108.2
C74 C79 C75 108.8(2)
C74 C79 H79A 109.9
C75 C79 H79A 109.9
C74 C79 H79B 109.9
C75 C79 H79B 109.9
H79A C79 H79B 108.3
C74 C80 C72 111.9(2)
C74 C80 H80A 109.2
C72 C80 H80A 109.2
C74 C80 H80B 109.2
C72 C80 H80B 109.2
H80A C80 H80B 107.9
C73 C81 C75 108.8(2)
C73 C81 H81A 109.9
C75 C81 H81A 109.9
C73 C81 H81B 109.9
C75 C81 H81B 109.9
H81A C81 H81B 108.3

loop_
_geom_bond_atom_site_label_1
_geom_bond_atom_site_label_2
_geom_bond_distance
U1 O4 1.8175(17)
U1 O2 2.0952(16)
U1 O3 2.1095(16)
U1 O1 2.1130(15)
O1 C1 1.369(3)
O2 C28 1.365(3)
O3 C55 1.368(3)
C1 C2 1.418(3)
C1 C6 1.420(3)
C2 C3 1.397(3)
C2 C7 1.536(3)
C3 C4 1.378(3)
C3 H3A 0.9500
C4 C5 1.386(3)
C4 C17 1.516(3)
C5 C6 1.399(3)
C5 H5A 0.9500
C6 C18 1.544(3)
C7 C11 1.540(3)
C7 C12 1.548(3)
C7 C15 1.550(3)
C8 C13 1.532(4)
C8 C11 1.536(4)
C8 C16 1.538(4)
C8 H8A 1.0000
C9 C13 1.524(4)
C9 C15 1.532(4)
C9 C14 1.538(4)
C9 H9A 1.0000
C10 C16 1.522(4)
C10 C12 1.528(3)
C10 C14 1.528(4)
C10 H10A 1.0000
C11 H11A 0.9900
C11 H11B 0.9900
C12 H12A 0.9900
C12 H12B 0.9900
C13 H13A 0.9900
C13 H13B 0.9900
C14 H14A 0.9900
C14 H14B 0.9900
C15 H15A 0.9900
C15 H15B 0.9900
C16 H16A 0.9900
C16 H16B 0.9900
C17 H17A 0.9800
C17 H17B 0.9800
C17 H17C 0.9800
C18 C23 1.545(4)
C18 C26 1.550(4)
C18 C22 1.551(4)
C19 C24 1.521(5)
C19 C27 1.527(5)
C19 C22 1.529(4)
C19 H19A 1.0000
C20 C25 1.532(4)
C20 C24 1.534(4)
C20 C26 1.540(4)
C20 H20A 1.0000
C21 C25 1.532(4)
C21 C27 1.538(4)
C21 C23 1.544(4)
C21 H21A 1.0000
C22 H22A 0.9900
C22 H22B 0.9900
C23 H23A 0.9900
C23 H23B 0.9900
C24 H24A 0.9900
C24 H24B 0.9900
C25 H25A 0.9900
C25 H25B 0.9900
C26 H26A 0.9900
C26 H26B 0.9900
C27 H27A 0.9900
C27 H27B 0.9900
C28 C33 1.417(3)
C28 C29 1.423(3)
C29 C30 1.395(3)
C29 C34 1.537(3)
C30 C31 1.384(4)
C30 H30A 0.9500
C31 C32 1.384(3)
C31 C44 1.509(4)
C32 C33 1.398(3)
C32 H32A 0.9500
C33 C45 1.554(3)
C34 C42 1.549(4)
C34 C38 1.551(4)
C34 C39 1.554(3)
C35 C40 1.523(5)
C35 C43 1.535(4)
C35 C38 1.542(4)
C35 H35A 1.0000
C36 C40 1.531(5)
C36 C41 1.535(4)
C36 C42 1.543(4)
C36 H36A 1.0000
C37 C41 1.522(5)
C37 C39 1.529(4)
C37 C43 1.529(5)
C37 H37A 1.0000
C38 H38A 0.9900
C38 H38B 0.9900
C39 H39A 0.9900
C39 H39B 0.9900
C40 H40A 0.9900
C40 H40B 0.9900
C41 H41A 0.9900
C41 H41B 0.9900
C42 H42A 0.9900
C42 H42B 0.9900
C43 H43A 0.9900
C43 H43B 0.9900
C44 H44A 0.9800
C44 H44B 0.9800
C44 H44C 0.9800
C45 C53 1.526(4)
C45 C50 1.549(3)
C45 C49 1.562(4)
C46 C54 1.517(4)
C46 C51 1.527(5)
C46 C49 1.540(4)
C46 H46A 1.0000
C47 C51 1.510(5)
C47 C52 1.546(4)
C47 C53 1.548(4)
C47 H47A 1.0000
C48 C54 1.510(5)
C48 C52 1.513(5)
C48 C50 1.542(4)
C48 H48A 1.0000
C49 H49A 0.9900
C49 H49B 0.9900
C50 H50A 0.9900
C50 H50B 0.9900
C51 H51A 0.9900
C51 H51B 0.9900
C52 H52A 0.9900
C52 H52B 0.9900
C53 H53A 0.9900
C53 H53B 0.9900
C54 H54A 0.9900
C54 H54B 0.9900
C55 C56 1.415(3)
C55 C60 1.417(3)
C56 C57 1.394(3)
C56 C61 1.546(4)
C57 C58 1.391(4)
C57 H57A 0.9500
C58 C59 1.374(4)
C58 C71 1.518(3)
C59 C60 1.403(3)
C59 H59A 0.9500
C60 C72 1.543(3)
C61 C69 1.543(3)
C61 C66 1.545(3)
C61 C65 1.551(3)
C62 C67 1.530(4)
C62 C70 1.534(4)
C62 C65 1.541(4)
C62 H62A 1.0000
C63 C67 1.530(4)
C63 C68 1.532(4)
C63 C69 1.536(4)
C63 H63A 1.0000
C64 C70 1.522(4)
C64 C68 1.526(4)
C64 C66 1.535(4)
C64 H64A 1.0000
C65 H65A 0.9900
C65 H65B 0.9900
C66 H66A 0.9900
C66 H66B 0.9900
C67 H67A 0.9900
C67 H67B 0.9900
C68 H68A 0.9900
C68 H68B 0.9900
C69 H69A 0.9900
C69 H69B 0.9900
C70 H70A 0.9900
C70 H70B 0.9900
C71 H71A 0.9800
C71 H71B 0.9800
C71 H71C 0.9800
C72 C77 1.549(3)
C72 C80 1.551(3)
C72 C76 1.553(3)
C73 C81 1.528(4)
C73 C78 1.531(4)
C73 C76 1.534(4)
C73 H73A 1.0000
C74 C78 1.527(4)
C74 C80 1.528(4)
C74 C79 1.529(4)
C74 H74A 1.0000
C75 C77 1.526(3)
C75 C79 1.533(3)
C75 C81 1.535(4)
C75 H75A 1.0000
C76 H76A 0.9900
C76 H76B 0.9900
C77 H77A 0.9900
C77 H77B 0.9900
C78 H78A 0.9900
C78 H78B 0.9900
C79 H79A 0.9900
C79 H79B 0.9900
C80 H80A 0.9900
C80 H80B 0.9900
C81 H81A 0.9900
C81 H81B 0.9900

loop_
_geom_torsion_atom_site_label_1
_geom_torsion_atom_site_label_2
_geom_torsion_atom_site_label_3
_geom_torsion_atom_site_label_4
_geom_torsion
O4 U1 O1 C1 -122.4(5)
O2 U1 O1 C1 -20.7(5)
O3 U1 O1 C1 137.7(5)
O4 U1 O2 C28 -135.3(5)
O3 U1 O2 C28 -33.6(5)
O1 U1 O2 C28 124.1(5)
U1 O1 C1 C2 -98.8(5)
U1 O1 C1 C6 79.6(6)
O1 C1 C2 C3 169.1(2)
C6 C1 C2 C3 -9.3(3)
O1 C1 C2 C7 -11.1(3)
C6 C1 C2 C7 170.5(2)
C1 C2 C3 C4 0.5(4)
C7 C2 C3 C4 -179.3(2)
C2 C3 C4 C5 5.9(4)
C2 C3 C4 C17 -177.1(2)
C3 C4 C5 C6 -3.7(4)
C17 C4 C5 C6 179.3(2)
C4 C5 C6 C1 -4.6(4)
C4 C5 C6 C18 171.9(2)
O1 C1 C6 C5 -167.1(2)
C2 C1 C6 C5 11.2(3)
O1 C1 C6 C18 16.5(4)
C2 C1 C6 C18 -165.1(2)
C3 C2 C7 C11 127.5(2)
C1 C2 C7 C11 -52.3(3)
C3 C2 C7 C12 8.8(3)
C1 C2 C7 C12 -171.0(2)
C3 C2 C7 C15 -109.3(2)
C1 C2 C7 C15 70.9(3)
C13 C8 C11 C7 -57.9(3)
C16 C8 C11 C7 62.2(3)
C2 C7 C11 C8 -179.8(2)
C12 C7 C11 C8 -58.7(3)
C15 C7 C11 C8 55.6(3)
C16 C10 C12 C7 -59.6(3)
C14 C10 C12 C7 62.0(3)
C2 C7 C12 C10 178.9(2)
C11 C7 C12 C10 57.4(3)
C15 C7 C12 C10 -59.4(3)
C15 C9 C13 C8 -61.0(3)
C14 C9 C13 C8 59.7(3)
C11 C8 C13 C9 60.4(3)
C16 C8 C13 C9 -59.4(3)
C16 C10 C14 C9 61.1(3)
C12 C10 C14 C9 -60.1(3)
C13 C9 C14 C10 -59.7(3)
C15 C9 C14 C10 60.5(3)
C13 C9 C15 C7 59.2(3)
C14 C9 C15 C7 -61.2(3)
C2 C7 C15 C9 179.3(2)
C11 C7 C15 C9 -56.4(3)
C12 C7 C15 C9 58.3(3)
C12 C10 C16 C8 59.5(3)
C14 C10 C16 C8 -61.0(3)
C13 C8 C16 C10 59.3(3)
C11 C8 C16 C10 -60.8(3)
C5 C6 C18 C23 111.7(3)
C1 C6 C18 C23 -72.1(3)
C5 C6 C18 C26 -126.1(2)
C1 C6 C18 C26 50.1(3)
C5 C6 C18 C22 -8.1(3)
C1 C6 C18 C22 168.1(2)
C24 C19 C22 C18 60.3(4)
C27 C19 C22 C18 -61.3(4)
C6 C18 C22 C19 -177.3(3)
C23 C18 C22 C19 59.0(3)
C26 C18 C22 C19 -57.4(3)
C25 C21 C23 C18 -58.8(3)
C27 C21 C23 C18 60.8(3)
C6 C18 C23 C21 179.9(2)
C26 C18 C23 C21 56.9(3)
C22 C18 C23 C21 -58.3(3)
C27 C19 C24 C20 60.6(3)
C22 C19 C24 C20 -60.2(3)
C25 C20 C24 C19 -59.8(3)
C26 C20 C24 C19 60.4(3)
C24 C20 C25 C21 60.6(3)
C26 C20 C25 C21 -59.7(3)
C27 C21 C25 C20 -60.4(3)
C23 C21 C25 C20 59.5(3)
C25 C20 C26 C18 59.4(3)
C24 C20 C26 C18 -60.7(3)
C6 C18 C26 C20 177.5(2)
C23 C18 C26 C20 -57.5(3)
C22 C18 C26 C20 57.6(3)
C24 C19 C27 C21 -60.8(3)
C22 C19 C27 C21 60.5(4)
C25 C21 C27 C19 59.9(3)
C23 C21 C27 C19 -60.5(4)
U1 O2 C28 C33 -83.3(6)
U1 O2 C28 C29 94.7(5)
O2 C28 C29 C30 -169.1(2)
C33 C28 C29 C30 8.9(4)
O2 C28 C29 C34 14.1(4)
C33 C28 C29 C34 -167.8(2)
C28 C29 C30 C31 -2.4(4)
C34 C29 C30 C31 174.4(2)
C29 C30 C31 C32 -4.0(4)
C29 C30 C31 C44 179.5(3)
C30 C31 C32 C33 4.3(4)
C44 C31 C32 C33 -179.2(3)
C31 C32 C33 C28 1.8(4)
C31 C32 C33 C45 -173.7(2)
O2 C28 C33 C32 169.4(2)
C29 C28 C33 C32 -8.6(4)
O2 C28 C33 C45 -15.5(4)
C29 C28 C33 C45 166.5(2)
C30 C29 C34 C42 112.3(3)
C28 C29 C34 C42 -71.0(3)
C30 C29 C34 C38 -125.0(2)
C28 C29 C34 C38 51.7(3)
C30 C29 C34 C39 -7.0(3)
C28 C29 C34 C39 169.6(2)
C40 C35 C38 C34 58.5(3)
C43 C35 C38 C34 -61.3(3)
C29 C34 C38 C35 178.7(2)
C42 C34 C38 C35 -56.4(3)
C39 C34 C38 C35 58.3(3)
C41 C37 C39 C34 -61.0(3)
C43 C37 C39 C34 60.6(3)
C29 C34 C39 C37 -178.0(2)
C42 C34 C39 C37 58.7(3)
C38 C34 C39 C37 -58.0(3)
C43 C35 C40 C36 60.5(3)
C38 C35 C40 C36 -59.5(3)
C41 C36 C40 C35 -60.2(3)
C42 C36 C40 C35 59.4(3)
C39 C37 C41 C36 60.4(4)
C43 C37 C41 C36 -60.8(3)
C40 C36 C41 C37 59.5(3)
C42 C36 C41 C37 -60.8(4)
C40 C36 C42 C34 -57.9(3)
C41 C36 C42 C34 61.6(4)
C29 C34 C42 C36 179.2(2)
C38 C34 C42 C36 56.1(3)
C39 C34 C42 C36 -58.9(3)
C41 C37 C43 C35 60.7(3)
C39 C37 C43 C35 -60.3(4)
C40 C35 C43 C37 -59.7(3)
C38 C35 C43 C37 60.6(4)
C32 C33 C45 C53 74.7(3)
C28 C33 C45 C53 -100.3(3)
C32 C33 C45 C50 -164.6(2)
C28 C33 C45 C50 20.4(4)
C32 C33 C45 C49 -43.6(3)
C28 C33 C45 C49 141.3(3)
C54 C46 C49 C45 62.4(4)
C51 C46 C49 C45 -58.0(3)
C53 C45 C49 C46 56.0(3)
C50 C45 C49 C46 -59.5(3)
C33 C45 C49 C46 173.8(2)
C54 C48 C50 C45 -60.4(4)
C52 C48 C50 C45 61.4(4)
C53 C45 C50 C48 -58.2(3)
C33 C45 C50 C48 -178.8(3)
C49 C45 C50 C48 57.9(3)
C52 C47 C51 C46 57.9(3)
C53 C47 C51 C46 -59.8(3)
C54 C46 C51 C47 -58.9(3)
C49 C46 C51 C47 60.4(3)
C54 C48 C52 C47 59.1(3)
C50 C48 C52 C47 -62.0(3)
C51 C47 C52 C48 -57.7(3)
C53 C47 C52 C48 60.4(4)
C50 C45 C53 C47 57.7(3)
C33 C45 C53 C47 -176.4(2)
C49 C45 C53 C47 -56.8(3)
C51 C47 C53 C45 59.2(3)
C52 C47 C53 C45 -59.3(4)
C52 C48 C54 C46 -59.4(4)
C50 C48 C54 C46 61.0(4)
C51 C46 C54 C48 58.4(4)
C49 C46 C54 C48 -61.6(4)
O3 C55 C56 C57 -172.2(2)
C60 C55 C56 C57 6.1(3)
O3 C55 C56 C61 11.2(3)
C60 C55 C56 C61 -170.5(2)
C55 C56 C57 C58 -2.8(4)
C61 C56 C57 C58 173.9(2)
C56 C57 C58 C59 -2.1(4)
C56 C57 C58 C71 -178.6(2)
C57 C58 C59 C60 3.9(4)
C71 C58 C59 C60 -179.6(2)
C58 C59 C60 C55 -0.7(4)
C58 C59 C60 C72 -178.2(2)
O3 C55 C60 C59 173.9(2)
C56 C55 C60 C59 -4.5(3)
O3 C55 C60 C72 -8.9(4)
C56 C55 C60 C72 172.8(2)
C57 C56 C61 C69 117.7(2)
C55 C56 C61 C69 -65.7(3)
C57 C56 C61 C66 -2.3(3)
C55 C56 C61 C66 174.2(2)
C57 C56 C61 C65 -119.9(2)
C55 C56 C61 C65 56.7(3)
C67 C62 C65 C61 57.8(3)
C70 C62 C65 C61 -62.3(3)
C69 C61 C65 C62 -56.0(3)
C66 C61 C65 C62 59.0(3)
C56 C61 C65 C62 179.5(2)
C70 C64 C66 C61 60.0(3)
C68 C64 C66 C61 -61.3(3)
C69 C61 C66 C64 59.1(3)
C56 C61 C66 C64 -177.2(2)
C65 C61 C66 C64 -57.7(3)
C68 C63 C67 C62 -60.1(3)
C69 C63 C67 C62 59.7(3)
C70 C62 C67 C63 60.5(3)
C65 C62 C67 C63 -59.2(3)
C70 C64 C68 C63 -60.3(3)
C66 C64 C68 C63 60.7(3)
C67 C63 C68 C64 59.3(3)
C69 C63 C68 C64 -60.9(3)
C67 C63 C69 C61 -58.8(3)
C68 C63 C69 C61 60.7(3)
C66 C61 C69 C63 -58.4(3)
C56 C61 C69 C63 179.1(2)
C65 C61 C69 C63 56.5(3)
C68 C64 C70 C62 60.0(3)
C66 C64 C70 C62 -60.0(3)
C67 C62 C70 C64 -59.5(3)
C65 C62 C70 C64 60.9(3)
C59 C60 C72 C77 -176.0(2)
C55 C60 C72 C77 6.7(3)
C59 C60 C72 C80 -53.7(3)
C55 C60 C72 C80 129.0(2)
C59 C60 C72 C76 64.3(3)
C55 C60 C72 C76 -112.9(3)
C81 C73 C76 C72 -61.5(3)
C78 C73 C76 C72 58.5(3)
C60 C72 C76 C73 -175.4(2)
C77 C72 C76 C73 58.6(3)
C80 C72 C76 C73 -56.0(3)
C79 C75 C77 C72 -59.9(3)
C81 C75 C77 C72 60.6(3)
C60 C72 C77 C75 -179.3(2)
C80 C72 C77 C75 56.7(3)
C76 C72 C77 C75 -58.5(2)
C80 C74 C78 C73 60.1(3)
C79 C74 C78 C73 -60.3(3)
C81 C73 C78 C74 60.4(3)
C76 C73 C78 C74 -59.8(3)
C78 C74 C79 C75 60.1(3)
C80 C74 C79 C75 -59.8(3)
C77 C75 C79 C74 59.6(3)
C81 C75 C79 C74 -60.8(3)
C78 C74 C80 C72 -60.0(3)
C79 C74 C80 C72 60.1(3)
C60 C72 C80 C74 175.44(19)
C77 C72 C80 C74 -56.8(2)
C76 C72 C80 C74 57.2(3)
C78 C73 C81 C75 -60.4(3)
C76 C73 C81 C75 60.2(3)
C77 C75 C81 C73 -59.6(3)
C79 C75 C81 C73 61.1(3)
